data_1519222
loop_
_publ_author_name
'Kelly, Dave G.'
'Gelbrich, Thomas'
'Hursthouse, Michael B.'

_publ_section_title
;
 C12H28Cl2CoN2O4
;
_journal_name_full 'Crystal Structure Report Archive'
_journal_page_first 808
_journal_year 1999
_chemical_formula_sum 'C12 H28 Cl2 Co N2 O4'
_chemical_formula_weight 394.19
_space_group_IT_number 114
_symmetry_cell_setting tetragonal
_symmetry_space_group_name_Hall 'P -4 2n'
_symmetry_space_group_name_H-M 'P -4 21 c'
_atom_sites_solution_hydrogens geom
_atom_sites_solution_primary direct
_atom_sites_solution_secondary difmap
_cell_angle_alpha 90.00
_cell_angle_beta 90.00
_cell_angle_gamma 90.00
_cell_formula_units_Z 4
_cell_length_a 14.0554(4)
_cell_length_b 14.0554(4)
_cell_length_c 9.59290(10)
_cell_measurement_reflns_used 13408
_cell_measurement_temperature 150(2)
_cell_volume 1895.12(8)
_computing_cell_refinement 'Denzo (Z. Otwinowski & W. Minor, 1997)'
_computing_data_collection 'Denzo (Z. Otwinowski & W. Minor, 1997)'
_computing_data_reduction 'SORTAV (R. H. Blessing, 1997)'
_computing_structure_refinement 'SHELXL-97 (Sheldrick, 1997)'
_computing_structure_solution 'SHELXS-97 (Sheldrick, 1990)'
_diffrn_ambient_temperature 150(2)
_diffrn_measured_fraction_theta_full 0.999
_diffrn_measured_fraction_theta_max 0.999
_diffrn_measurement_device_type 'Kappa Nonius CCD'
_diffrn_measurement_method '/f and /w scans to fill Ewald Sphere'
_diffrn_radiation_monochromator graphite
_diffrn_radiation_source 'fine-focus sealed tube'
_diffrn_radiation_type MoK\a
_diffrn_radiation_wavelength 0.71073
_diffrn_reflns_av_R_equivalents 0.0397
_diffrn_reflns_av_sigmaI/netI 0.0249
_diffrn_reflns_limit_h_max 13
_diffrn_reflns_limit_h_min -17
_diffrn_reflns_limit_k_max 14
_diffrn_reflns_limit_k_min -17
_diffrn_reflns_limit_l_max 11
_diffrn_reflns_limit_l_min -10
_diffrn_reflns_number 12738
_diffrn_reflns_theta_full 26.00
_diffrn_reflns_theta_max 26.00
_diffrn_reflns_theta_min 2.57
_exptl_absorpt_coefficient_mu 1.201
_exptl_absorpt_correction_T_max 0.8404
_exptl_absorpt_correction_T_min 0.4466
_exptl_absorpt_correction_type multi-scan
_exptl_absorpt_process_details 'SORTAV (R. H. Blessing, 1997)'
_exptl_crystal_colour blue
_exptl_crystal_density_diffrn 1.382
_exptl_crystal_density_method 'not measured'
_exptl_crystal_description needle
_exptl_crystal_F_000 828
_exptl_crystal_size_max 0.80
_exptl_crystal_size_mid 0.15
_exptl_crystal_size_min 0.15
_refine_diff_density_max 0.208
_refine_diff_density_min -0.276
_refine_diff_density_rms 0.043
_refine_ls_abs_structure_details 'Flack H D (1983), Acta Cryst. A39, 876-881'
_refine_ls_abs_structure_Flack -0.015(15)
_refine_ls_extinction_coef 0.0072(6)
_refine_ls_extinction_expression Fc^*^=kFc[1+0.001xFc^2^\l^3^/sin(2\q)]^-1/4^
_refine_ls_extinction_method SHELXL
_refine_ls_goodness_of_fit_ref 1.043
_refine_ls_hydrogen_treatment mixed
_refine_ls_matrix_type full
_refine_ls_number_parameters 148
_refine_ls_number_reflns 1867
_refine_ls_number_restraints 0
_refine_ls_restrained_S_all 1.043
_refine_ls_R_factor_all 0.0352
_refine_ls_R_factor_gt 0.0239
_refine_ls_shift/su_max 0.000
_refine_ls_shift/su_mean 0.000
_refine_ls_structure_factor_coef Fsqd
_refine_ls_weighting_details 'calc w=1/[\s^2^(Fo^2^)+(0.0331P)^2^+0.0988P] where P=(Fo^2^+2Fc^2^)/3'
_refine_ls_weighting_scheme calc
_refine_ls_wR_factor_gt 0.0577
_refine_ls_wR_factor_ref 0.0610
_reflns_number_gt 1480
_reflns_number_total 1867
_reflns_threshold_expression >2sigma(I)
_cod_data_source_file eCrystal-808.cif
_cod_data_source_block s92
_cod_depositor_comments
;
Citation :
Kelly, Dave G. and Gelbrich, Thomas and Hursthouse, Michael B. (1999) 
University of Southampton, Crystal Structure Report Archive. 
(doi:10.5258/ecrystals/808)

More at:
http://ecrystals.chem.soton.ac.uk/808/
;
_cod_original_sg_symbol_H-M P-42(1)c
_cod_database_code 1519222

loop_
_symmetry_equiv_pos_as_xyz
'x, y, z'
'-x, -y, z'
'y, -x, -z'
'-y, x, -z'
'-x+1/2, y+1/2, -z+1/2'
'x+1/2, -y+1/2, -z+1/2'
'-y+1/2, -x+1/2, z+1/2'
'y+1/2, x+1/2, z+1/2'

loop_
_atom_site_label
_atom_site_type_symbol
_atom_site_fract_x
_atom_site_fract_y
_atom_site_fract_z
_atom_site_U_iso_or_equiv
_atom_site_adp_type
_atom_site_occupancy
_atom_site_calc_flag
_atom_site_refinement_flags
_atom_site_disorder_assembly
_atom_site_disorder_group
Co1 Co 0.0000 0.5000 0.07928(3) 0.01763(13) Uani 1 d S . .
Cl1 Cl 0.09336(3) 0.59314(3) -0.05488(5) 0.02657(15) Uani 1 d . . .
O1 O 0.26777(9) 0.33592(9) 0.27918(13) 0.0299(3) Uani 1 d . . .
O2 O 0.14921(9) 0.22377(9) 0.25058(14) 0.0314(3) Uani 1 d . . .
N1 N 0.08673(11) 0.41326(11) 0.19367(18) 0.0207(3) Uani 1 d . . .
H1A H 0.1190(14) 0.4489(15) 0.246(2) 0.039(7) Uiso 1 d . . .
H1B H 0.0534(15) 0.3801(14) 0.241(2) 0.037(7) Uiso 1 d . . .
C1 C 0.14929(15) 0.35580(14) 0.1027(2) 0.0251(4) Uani 1 d . . .
H2A H 0.1865(15) 0.3974(14) 0.0535(19) 0.028(6) Uiso 1 d . . .
H2B H 0.1105(15) 0.3189(15) 0.045(2) 0.033(6) Uiso 1 d . . .
C2 C 0.21116(13) 0.28656(13) 0.1825(2) 0.0253(4) Uani 1 d . . .
H2 H 0.2532(12) 0.2514(12) 0.114(2) 0.021(5) Uiso 1 d . . .
C3 C 0.36593(15) 0.31080(17) 0.2784(2) 0.0380(5) Uani 1 d . . .
H3A H 0.3912(15) 0.3342(16) 0.187(2) 0.063(7) Uiso 1 d . . .
H3B H 0.3702(15) 0.2422(16) 0.277(2) 0.041(6) Uiso 1 d . . .
C4 C 0.41443(18) 0.3561(2) 0.3990(2) 0.0425(6) Uani 1 d . . .
H4A H 0.4841(17) 0.3433(19) 0.4044(19) 0.055(7) Uiso 1 d . . .
H4B H 0.390(2) 0.335(2) 0.488(3) 0.089(9) Uiso 1 d . . .
H4C H 0.4145(18) 0.4268(19) 0.393(2) 0.068(9) Uiso 1 d . . .
C5 C 0.19605(15) 0.14292(16) 0.3084(2) 0.0398(5) Uani 1 d . . .
H5A H 0.2371(18) 0.1705(17) 0.392(2) 0.063(7) Uiso 1 d . . .
H5B H 0.2396(17) 0.1105(16) 0.237(2) 0.051(7) Uiso 1 d . . .
C6 C 0.1237(2) 0.0749(2) 0.3590(3) 0.0644(8) Uani 1 d . . .
H6A H 0.1547 0.0201 0.3978 0.100(11) Uiso 1 calc R . .
H6B H 0.0839 0.0556 0.2827 0.18(2) Uiso 1 calc R . .
H6C H 0.0854 0.1049 0.4293 0.109(12) Uiso 1 calc R . .

loop_
_atom_site_aniso_label
_atom_site_aniso_U_11
_atom_site_aniso_U_22
_atom_site_aniso_U_33
_atom_site_aniso_U_23
_atom_site_aniso_U_13
_atom_site_aniso_U_12
Co1 0.0183(2) 0.0174(2) 0.0172(2) 0.000 0.000 0.00059(13)
Cl1 0.0267(3) 0.0283(3) 0.0247(3) 0.00255(17) 0.00215(17) -0.00831(19)
O1 0.0221(7) 0.0336(8) 0.0341(7) -0.0125(6) -0.0046(6) 0.0075(6)
O2 0.0296(8) 0.0260(7) 0.0386(7) 0.0064(6) -0.0030(6) 0.0046(6)
N1 0.0214(9) 0.0211(9) 0.0195(9) -0.0017(7) 0.0012(7) 0.0013(7)
C1 0.0270(11) 0.0271(11) 0.0212(11) -0.0011(8) 0.0007(8) 0.0062(8)
C2 0.0241(11) 0.0272(11) 0.0245(11) -0.0048(7) -0.0003(7) 0.0070(8)
C3 0.0232(11) 0.0405(14) 0.0504(15) -0.0147(11) -0.0040(10) 0.0065(10)
C4 0.0300(14) 0.0544(17) 0.0431(14) -0.0079(12) -0.0058(10) 0.0008(12)
C5 0.0407(14) 0.0367(13) 0.0419(12) 0.0068(11) -0.0029(11) 0.0112(11)
C6 0.072(2) 0.0448(16) 0.077(2) 0.0272(15) 0.0187(18) 0.0080(15)

loop_
_atom_type_symbol
_atom_type_description
_atom_type_scat_dispersion_real
_atom_type_scat_dispersion_imag
_atom_type_scat_source
C C 0.0033 0.0016 'International Tables Vol C Tables 4.2.6.8 and 6.1.1.4'
H H 0.0000 0.0000 'International Tables Vol C Tables 4.2.6.8 and 6.1.1.4'
N N 0.0061 0.0033 'International Tables Vol C Tables 4.2.6.8 and 6.1.1.4'
O O 0.0106 0.0060 'International Tables Vol C Tables 4.2.6.8 and 6.1.1.4'
Cl Cl 0.1484 0.1585 'International Tables Vol C Tables 4.2.6.8 and 6.1.1.4'
Co Co 0.3494 0.9721 'International Tables Vol C Tables 4.2.6.8 and 6.1.1.4'

loop_
_geom_angle_atom_site_label_1
_geom_angle_atom_site_label_2
_geom_angle_atom_site_label_3
_geom_angle
_geom_angle_site_symmetry_1
_geom_angle_site_symmetry_3
N1 Co1 N1 115.05(9) . 2_565
N1 Co1 Cl1 107.88(5) . 2_565
N1 Co1 Cl1 107.79(5) 2_565 2_565
N1 Co1 Cl1 107.79(5) . .
N1 Co1 Cl1 107.88(5) 2_565 .
Cl1 Co1 Cl1 110.45(3) 2_565 .
C2 O1 C3 115.02(14) . .
C2 O2 C5 113.34(14) . .
C1 N1 Co1 111.32(12) . .
C1 N1 H1A 111.0(14) . .
Co1 N1 H1A 106.8(15) . .
C1 N1 H1B 111.5(15) . .
Co1 N1 H1B 107.7(16) . .
H1A N1 H1B 108(2) . .
N1 C1 C2 113.21(16) . .
N1 C1 H1A 107.2(12) . .
C2 C1 H1A 110.1(13) . .
N1 C1 H1B 107.8(13) . .
C2 C1 H1B 106.1(13) . .
H1A C1 H1B 113(2) . .
O2 C2 O1 110.82(17) . .
O2 C2 C1 106.49(15) . .
O1 C2 C1 109.99(15) . .
O2 C2 H2 110.9(9) . .
O1 C2 H2 109.7(10) . .
C1 C2 H2 108.9(12) . .
O1 C3 C4 109.53(18) . .
O1 C3 H3A 105.5(13) . .
C4 C3 H3A 112.2(14) . .
O1 C3 H3B 107.9(13) . .
C4 C3 H3B 114.1(12) . .
H3A C3 H3B 107.1(19) . .
C3 C4 H4A 114.5(12) . .
C3 C4 H4B 112.8(19) . .
H4A C4 H4B 105(2) . .
C3 C4 H4C 112.5(14) . .
H4A C4 H4C 100(2) . .
H4B C4 H4C 111(2) . .
O2 C5 C6 109.0(2) . .
O2 C5 H5A 104.6(13) . .
C6 C5 H5A 111.4(13) . .
O2 C5 H5B 111.8(12) . .
C6 C5 H5B 110.1(14) . .
H5A C5 H5B 109.8(17) . .
C5 C6 H6A 109.5 . .
C5 C6 H6B 109.5 . .
H6A C6 H6B 109.5 . .
C5 C6 H6C 109.5 . .
H6A C6 H6C 109.5 . .
H6B C6 H6C 109.5 . .

loop_
_geom_bond_atom_site_label_1
_geom_bond_atom_site_label_2
_geom_bond_distance
_geom_bond_site_symmetry_2
Co1 N1 2.0436(16) .
Co1 N1 2.0436(16) 2_565
Co1 Cl1 2.2565(5) 2_565
Co1 Cl1 2.2565(5) .
O1 C2 1.405(2) .
O1 C3 1.424(2) .
O2 C2 1.401(2) .
O2 C5 1.426(2) .
N1 C1 1.479(3) .
N1 H1A 0.844(19) .
N1 H1B 0.804(19) .
C1 C2 1.513(3) .
C1 H1A 0.92(2) .
C1 H1B 0.93(2) .
C2 H2 1.01(2) .
C3 C4 1.486(3) .
C3 H3A 1.00(2) .
C3 H3B 0.97(2) .
C4 H4A 1.00(2) .
C4 H4B 0.97(3) .
C4 H4C 1.00(3) .
C5 C6 1.478(3) .
C5 H5A 1.06(2) .
C5 H5B 1.02(2) .
C6 H6A 0.9600 .
C6 H6B 0.9600 .
C6 H6C 0.9600 .

loop_
_geom_torsion_atom_site_label_1
_geom_torsion_atom_site_label_2
_geom_torsion_atom_site_label_3
_geom_torsion_atom_site_label_4
_geom_torsion
_geom_torsion_site_symmetry_1
_geom_torsion_site_symmetry_2
_geom_torsion_site_symmetry_3
_geom_torsion_site_symmetry_4
N1 Co1 N1 C1 -177.88(15) 2_565 . . .
Cl1 Co1 N1 C1 61.78(13) 2_565 . . .
Cl1 Co1 N1 C1 -57.50(13) . . . .
Co1 N1 C1 C2 -176.91(13) . . . .
C5 O2 C2 O1 -72.0(2) . . . .
C5 O2 C2 C1 168.41(16) . . . .
C3 O1 C2 O2 110.60(18) . . . .
C3 O1 C2 C1 -131.92(18) . . . .
N1 C1 C2 O2 62.1(2) . . . .
N1 C1 C2 O1 -58.0(2) . . . .
C2 O1 C3 C4 -171.07(19) . . . .
C2 O2 C5 C6 -171.8(2) . . . .
